data_2200755
loop_
_publ_author_name
'Guo, ShengLi'
'Wagner, Matthias'
'Bolte, Michael'

_publ_section_title
;Bis(\m-1-acetimido-4-phenylpyrazolone-<i>N</i>^2^:<i>O</i>)-\m-oxo-tetraoxodimolybdenum(VI)
 as its diacetonitrile adduct: a novel dinuclear molybdenum complex bridged by
 a 1-acetimido-4-phenylpyrazolone ligand
;
_journal_issue 10
_journal_name_full 'Acta Crystallographica Section E'
_journal_page_first m428
_journal_page_last m430
_journal_paper_doi 10.1107/S1600536801014428
_journal_volume 57
_journal_year 2001
_chemical_formula_iupac '[Mo2 O5 (C11 H10 N3 O)2], 2C H3 C N'
_chemical_formula_moiety 'C22 H20 Mo2 N6 O7, 2C H3 C N'
_chemical_formula_sum 'C26 H26 Mo2 N8 O7'
_chemical_formula_weight 754.43
_chemical_name_systematic ?
_space_group_IT_number 60
_symmetry_cell_setting orthorhombic
_symmetry_space_group_name_Hall '-P 2n 2ab'
_symmetry_space_group_name_H-M 'P b c n'
_audit_creation_method SHELXL-97
_cell_angle_alpha 90.00
_cell_angle_beta 90.00
_cell_angle_gamma 90.00
_cell_formula_units_Z 4
_cell_length_a 14.2861(4)
_cell_length_b 11.8522(4)
_cell_length_c 17.2215(6)
_cell_measurement_reflns_used 85437
_cell_measurement_temperature 173(2)
_cell_measurement_theta_max 61.3
_cell_measurement_theta_min 4.3
_cell_volume 2915.97(16)
_computing_cell_refinement X-Area
_computing_data_collection 'X-Area (Stoe & Cie, 2001)'
_computing_data_reduction X-Area
_computing_molecular_graphics 'XP in SHELXTL-Plus (Sheldrick, 1991)'
_computing_structure_refinement 'SHELXL97 (Sheldrick, 1997) '
_computing_structure_solution 'SHELXS97 (Sheldrick, 1990) '
_diffrn_ambient_temperature 173(2)
_diffrn_measured_fraction_theta_full .998
_diffrn_measured_fraction_theta_max .998
_diffrn_measurement_device_type 'Stoe IPDSII two-circle'
_diffrn_measurement_method \w
_diffrn_radiation_monochromator graphite
_diffrn_radiation_source 'fine-focus sealed tube'
_diffrn_radiation_type MoK\a
_diffrn_radiation_wavelength .71073
_diffrn_reflns_av_R_equivalents .056
_diffrn_reflns_av_sigmaI/netI .017
_diffrn_reflns_limit_h_max 20
_diffrn_reflns_limit_h_min -20
_diffrn_reflns_limit_k_max 16
_diffrn_reflns_limit_k_min -16
_diffrn_reflns_limit_l_max 24
_diffrn_reflns_limit_l_min -24
_diffrn_reflns_number 83661
_diffrn_reflns_theta_full 30.6
_diffrn_reflns_theta_max 30.6
_diffrn_reflns_theta_min 2.2
_diffrn_standards_decay_% 0
_diffrn_standards_interval_time 0
_diffrn_standards_number 0
_exptl_absorpt_coefficient_mu .919
_exptl_absorpt_correction_T_max .930
_exptl_absorpt_correction_T_min .657
_exptl_absorpt_correction_type empirical
_exptl_absorpt_process_details '(MULABS; Spek, 1990; Blessing, 1995)'
_exptl_crystal_colour yellow
_exptl_crystal_density_diffrn 1.718
_exptl_crystal_density_method 'not measured'
_exptl_crystal_description needle
_exptl_crystal_F_000 1512
_exptl_crystal_size_max .50
_exptl_crystal_size_mid .14
_exptl_crystal_size_min .08
_refine_diff_density_max .74
_refine_diff_density_min -.72
_refine_ls_extinction_coef .0082(5)
_refine_ls_extinction_method SHELXL97
_refine_ls_goodness_of_fit_ref 1.05
_refine_ls_hydrogen_treatment constr
_refine_ls_matrix_type full
_refine_ls_number_parameters 198
_refine_ls_number_reflns 4464
_refine_ls_number_restraints 0
_refine_ls_restrained_S_all 1.05
_refine_ls_R_factor_all .037
_refine_ls_R_factor_gt .032
_refine_ls_shift/su_max .001
_refine_ls_shift/su_mean .000
_refine_ls_structure_factor_coef Fsqd
_refine_ls_weighting_details 'calc w = 1/[\s^2^(Fo^2^)+(0.0652P)^2^+0.018P] where P = (Fo^2^+2Fc^2^)/3'
_refine_ls_weighting_scheme calc
_refine_ls_wR_factor_ref .088
_reflns_number_gt 3841
_reflns_number_total 4464
_reflns_threshold_expression I>2\s(I)
_cod_data_source_file tk6034.cif
_cod_data_source_block I
_cod_depositor_comments
;
The following automatic conversions were performed:
'_symmetry_cell_setting' value 'Orthorhombic' changed to 'orthorhombic'
according to '/home/saulius/struct/CIF-dictionaries/cif_core.dic'
dictionary named 'cif_core.dic' version 2.4.1 from 2010-06-29.

Automatic conversion script
Id: cif_fix_enum 1527 2010-12-29 10:47:43Z saulius 

The following automatic conversions were performed:

'_symmetry_cell_setting' value 'Orthorhombic' changed to
'orthorhombic' according to
/home/saulius/struct/CIF-dictionaries/cif_core.dic dictionary named
'cif_core.dic' version 2.4.1 from
2010-06-29.

'_exptl_absorpt_correction_type' value 'Empirical'
changed to 'empirical' according to
/home/saulius/struct/CIF-dictionaries/cif_core.dic dictionary named
'cif_core.dic' version 2.4.1 from 2010-06-29.

Automatic conversion script
Id: cif_fix_values 1715 2011-07-08 13:25:40Z adriana 
;
_cod_database_code 2200755
_cod_database_fobs_code 2200755

loop_
_symmetry_equiv_pos_as_xyz
'x, y, z'
'-x+1/2, -y+1/2, z+1/2'
'-x, y, -z+1/2'
'x+1/2, -y+1/2, -z'
'-x, -y, -z'
'x-1/2, y-1/2, -z-1/2'
'x, -y, z-1/2'
'-x-1/2, y-1/2, z'

loop_
_atom_site_label
_atom_site_fract_x
_atom_site_fract_y
_atom_site_fract_z
_atom_site_U_iso_or_equiv
_atom_site_adp_type
_atom_site_calc_flag
_atom_site_refinement_flags
_atom_site_occupancy
_atom_site_disorder_assembly
_atom_site_disorder_group
_atom_site_type_symbol
Mo1 .547352(10) -.054912(11) .152042(7) .02119(7) Uani d . 1 . . Mo
O1 .5000 -.10373(13) .2500 .0240(3) Uani d S 1 . . O
O2 .48649(9) -.12357(10) .07992(7) .0274(2) Uani d . 1 . . O
O3 .65325(10) -.12211(12) .15252(7) .0325(3) Uani d . 1 . . O
N11 .60061(10) .09185(12) .21902(8) .0233(3) Uani d . 1 . . N
N12 .63504(10) .18120(11) .17592(8) .0252(3) Uani d . 1 . . N
C13 .66131(12) .26856(14) .22357(10) .0269(3) Uani d . 1 . . C
H13 .6867 .3387 .2072 .032 Uiso calc R 1 . . H
C14 .64454(12) .23725(14) .29848(9) .0246(3) Uani d . 1 . . C
C15 .60419(11) .12426(13) .29397(9) .0220(3) Uani d . 1 . . C
O15 .57534(11) .06202(10) .34972(6) .0244(2) Uani d . 1 . . O
C16 .62718(11) .17082(14) .09717(9) .0249(3) Uani d . 1 . . C
N16 .59352(10) .07560(12) .07263(8) .0247(3) Uani d . 1 . . N
H16 .5893 .0637 .0223 .030 Uiso calc R 1 . . H
C17 .65401(14) .26909(16) .04797(10) .0316(3) Uani d . 1 . . C
H17A .6557 .2460 -.0066 .047 Uiso calc R 1 . . H
H17B .7160 .2963 .0636 .047 Uiso calc R 1 . . H
H17C .6080 .3296 .0546 .047 Uiso calc R 1 . . H
C21 .66059(12) .30409(14) .36933(9) .0257(3) Uani d . 1 . . C
C22 .72393(13) .39399(15) .36913(10) .0291(3) Uani d . 1 . . C
H22 .7588 .4104 .3235 .035 Uiso calc R 1 . . H
C23 .73628(14) .45969(15) .43561(11) .0316(4) Uani d . 1 . . C
H23 .7794 .5207 .4350 .038 Uiso calc R 1 . . H
C24 .68558(15) .43611(14) .50278(11) .0318(4) Uani d . 1 . . C
H24 .6932 .4818 .5476 .038 Uiso calc R 1 . . H
C25 .62409(14) .34591(16) .50396(10) .0330(4) Uani d . 1 . . C
H25 .5904 .3289 .5501 .040 Uiso calc R 1 . . H
C26 .61143(13) .28003(15) .43799(10) .0296(3) Uani d . 1 . . C
H26 .5691 .2182 .4394 .036 Uiso calc R 1 . . H
N1L .6401(3) .5477(2) .19500(15) .0729(8) Uani d . 1 . . N
C2L .62611(19) .5964(2) .25022(15) .0489(5) Uani d . 1 . . C
C3L .6073(2) .6587(2) .32048(17) .0555(6) Uani d . 1 . . C
H3L1 .5868 .7352 .3072 .083 Uiso calc R 1 . . H
H3L2 .6644 .6626 .3519 .083 Uiso calc R 1 . . H
H3L3 .5580 .6205 .3500 .083 Uiso calc R 1 . . H

loop_
_atom_site_aniso_label
_atom_site_aniso_U_11
_atom_site_aniso_U_22
_atom_site_aniso_U_33
_atom_site_aniso_U_12
_atom_site_aniso_U_13
_atom_site_aniso_U_23
Mo1 .02475(10) .02034(10) .01850(10) .00079(4) -.00086(4) -.00117(4)
O1 .0329(8) .0200(7) .0193(6) .000 -.0001(6) .000
O2 .0353(6) .0248(5) .0221(5) -.0017(5) -.0015(5) -.0023(4)
O3 .0321(7) .0343(7) .0313(6) .0080(5) -.0010(5) -.0019(5)
N11 .0261(6) .0236(6) .0202(6) -.0046(5) -.0005(5) .0010(5)
N12 .0306(7) .0245(6) .0205(6) -.0046(5) .0017(5) .0012(5)
C13 .0296(8) .0255(7) .0255(7) -.0058(6) .0007(6) -.0015(6)
C14 .0252(7) .0248(7) .0237(7) -.0036(6) .0009(6) -.0017(5)
C15 .0213(6) .0240(7) .0209(6) -.0008(5) -.0020(5) -.0014(5)
O15 .0274(6) .0251(6) .0208(6) -.0025(4) -.0020(4) .0014(4)
C16 .0254(7) .0273(7) .0220(6) -.0001(6) .0016(5) .0011(5)
N16 .0274(7) .0277(6) .0191(6) -.0017(5) .0014(5) -.0002(5)
C17 .0380(9) .0303(8) .0267(7) -.0045(7) .0015(7) .0041(6)
C21 .0277(8) .0249(7) .0244(7) -.0015(6) -.0018(6) -.0020(6)
C22 .0331(8) .0270(8) .0274(7) -.0050(6) -.0009(6) -.0005(6)
C23 .0372(9) .0251(7) .0326(8) -.0058(7) -.0037(7) -.0027(6)
C24 .0397(10) .0269(8) .0288(8) .0013(6) -.0050(7) -.0061(6)
C25 .0374(9) .0346(9) .0270(7) -.0018(7) .0036(7) -.0056(6)
C26 .0314(8) .0295(8) .0279(7) -.0062(6) .0018(6) -.0032(6)
N1L .114(3) .0609(15) .0436(12) .0231(15) .0080(14) .0042(10)
C2L .0597(15) .0427(11) .0443(11) .0124(10) -.0011(11) .0039(9)
C3L .0561(15) .0525(14) .0580(14) .0154(12) -.0064(12) -.0124(12)

loop_
_atom_type_symbol
_atom_type_description
_atom_type_scat_dispersion_real
_atom_type_scat_dispersion_imag
_atom_type_scat_source
C C .0033 .0016 'International Tables Vol C Tables 4.2.6.8 and 6.1.1.4'
H H .0000 .0000 'International Tables Vol C Tables 4.2.6.8 and 6.1.1.4'
N N .0061 .0033 'International Tables Vol C Tables 4.2.6.8 and 6.1.1.4'
O O .0106 .0060 'International Tables Vol C Tables 4.2.6.8 and 6.1.1.4'
Mo Mo -1.6832 .6857 'International Tables Vol C Tables 4.2.6.8 and 6.1.1.4'

loop_
_geom_angle_atom_site_label_1
_geom_angle_atom_site_label_2
_geom_angle_atom_site_label_3
_geom_angle_site_symmetry_1
_geom_angle_site_symmetry_3
_geom_angle
_geom_angle_publ_flag
O3 Mo1 O2 . . 103.31(6) y
O3 Mo1 O1 . . 99.69(5) y
O2 Mo1 O1 . . 108.40(5) y
O3 Mo1 N16 . . 93.80(6) y
O2 Mo1 N16 . . 92.05(5) y
O1 Mo1 N16 . . 151.94(6) y
O3 Mo1 N11 . . 93.39(6) y
O2 Mo1 N11 . . 156.66(5) y
O1 Mo1 N11 . . 84.25(5) y
N16 Mo1 N11 . . 70.40(5) y
O3 Mo1 O15 . 3_655 169.42(6) y
O2 Mo1 O15 . 3_655 83.52(5) y
O1 Mo1 O15 . 3_655 85.52(4) y
N16 Mo1 O15 . 3_655 77.73(5) y
N11 Mo1 O15 . 3_655 77.88(5) y
Mo1 O1 Mo1 3_655 . 144.69(9) y
C15 N11 N12 . . 106.39(12) ?
C15 N11 Mo1 . . 137.18(11) ?
N12 N11 Mo1 . . 116.26(9) ?
C16 N12 C13 . . 133.11(14) ?
C16 N12 N11 . . 115.75(13) ?
C13 N12 N11 . . 110.71(13) ?
C14 C13 N12 . . 108.19(14) ?
C14 C13 H13 . . 125.9 ?
N12 C13 H13 . . 125.9 ?
C13 C14 C15 . . 105.58(14) ?
C13 C14 C21 . . 127.59(15) ?
C15 C14 C21 . . 126.80(14) ?
O15 C15 N11 . . 122.84(14) ?
O15 C15 C14 . . 128.05(14) ?
N11 C15 C14 . . 109.11(13) ?
C15 O15 Mo1 . 3_655 126.89(10) ?
N16 C16 N12 . . 115.60(14) ?
N16 C16 C17 . . 126.14(15) ?
N12 C16 C17 . . 118.21(15) ?
C16 N16 Mo1 . . 121.87(11) ?
C16 N16 H16 . . 119.1 ?
Mo1 N16 H16 . . 119.1 ?
C16 C17 H17A . . 109.5 ?
C16 C17 H17B . . 109.5 ?
H17A C17 H17B . . 109.5 ?
C16 C17 H17C . . 109.5 ?
H17A C17 H17C . . 109.5 ?
H17B C17 H17C . . 109.5 ?
C22 C21 C26 . . 118.72(15) ?
C22 C21 C14 . . 120.58(15) ?
C26 C21 C14 . . 120.69(15) ?
C23 C22 C21 . . 120.34(17) ?
C23 C22 H22 . . 119.8 ?
C21 C22 H22 . . 119.8 ?
C24 C23 C22 . . 120.23(17) ?
C24 C23 H23 . . 119.9 ?
C22 C23 H23 . . 119.9 ?
C25 C24 C23 . . 119.82(16) ?
C25 C24 H24 . . 120.1 ?
C23 C24 H24 . . 120.1 ?
C24 C25 C26 . . 120.29(17) ?
C24 C25 H25 . . 119.9 ?
C26 C25 H25 . . 119.9 ?
C25 C26 C21 . . 120.58(16) ?
C25 C26 H26 . . 119.7 ?
C21 C26 H26 . . 119.7 ?
N1L C2L C3L . . 179.5(3) ?
C2L C3L H3L1 . . 109.5 ?
C2L C3L H3L2 . . 109.5 ?
H3L1 C3L H3L2 . . 109.5 ?
C2L C3L H3L3 . . 109.5 ?
H3L1 C3L H3L3 . . 109.5 ?
H3L2 C3L H3L3 . . 109.5 ?

loop_
_geom_bond_atom_site_label_1
_geom_bond_atom_site_label_2
_geom_bond_site_symmetry_2
_geom_bond_distance
_geom_bond_publ_flag
Mo1 O3 . 1.7098(14) y
Mo1 O2 . 1.7206(12) y
Mo1 O1 . 1.9074(5) y
Mo1 N16 . 2.1676(14) y
Mo1 N11 . 2.2216(13) y
Mo1 O15 3_655 2.2347(14) y
O1 Mo1 3_655 1.9074(5) ?
N11 C15 . 1.3476(19) y
N11 N12 . 1.3836(18) ?
N12 C16 . 1.3664(19) ?
N12 C13 . 1.373(2) y
C13 C14 . 1.364(2) y
C13 H13 . .9500 ?
C14 C15 . 1.460(2) y
C14 C21 . 1.473(2) ?
C15 O15 . 1.2790(19) y
O15 Mo1 3_655 2.2347(14) ?
C16 N16 . 1.297(2) y
C16 C17 . 1.490(2) ?
N16 H16 . .8800 ?
C17 H17A . .9800 ?
C17 H17B . .9800 ?
C17 H17C . .9800 ?
C21 C22 . 1.398(2) ?
C21 C26 . 1.405(2) ?
C22 C23 . 1.396(2) ?
C22 H22 . .9500 ?
C23 C24 . 1.393(3) ?
C23 H23 . .9500 ?
C24 C25 . 1.384(3) ?
C24 H24 . .9500 ?
C25 C26 . 1.390(2) ?
C25 H25 . .9500 ?
C26 H26 . .9500 ?
N1L C2L . 1.131(4) ?
C2L C3L . 1.442(4) ?
C3L H3L1 . .9800 ?
C3L H3L2 . .9800 ?
C3L H3L3 . .9800 ?

loop_
_geom_hbond_atom_site_label_D
_geom_hbond_atom_site_label_H
_geom_hbond_atom_site_label_A
_geom_hbond_site_symmetry_A
_geom_hbond_distance_DH
_geom_hbond_distance_HA
_geom_hbond_distance_DA
_geom_hbond_angle_DHA
N16 H16 O2 5_655 .88 2.19 2.9209(18) 141
C13 H13 N1L . .95 2.57 3.358(3) 140.1
C24 H24 N1L 7_566 .95 2.67 3.379(3) 131.7
C25 H25 N1L 7_566 .95 2.98 3.531(3) 118.4

loop_
_geom_torsion_atom_site_label_1
_geom_torsion_atom_site_label_2
_geom_torsion_atom_site_label_3
_geom_torsion_atom_site_label_4
_geom_torsion_site_symmetry_1
_geom_torsion_site_symmetry_4
_geom_torsion
O3 Mo1 O1 Mo1 . 3_655 123.39(5)
O2 Mo1 O1 Mo1 . 3_655 -128.97(5)
N16 Mo1 O1 Mo1 . 3_655 5.81(9)
N11 Mo1 O1 Mo1 . 3_655 30.92(4)
O15 Mo1 O1 Mo1 3_655 3_655 -47.33(3)
O3 Mo1 N11 C15 . . -94.33(17)
O2 Mo1 N11 C15 . . 129.65(17)
O1 Mo1 N11 C15 . . 5.08(16)
N16 Mo1 N11 C15 . . 172.85(17)
O15 Mo1 N11 C15 3_655 . 91.72(17)
O3 Mo1 N11 N12 . . 91.18(12)
O2 Mo1 N11 N12 . . -44.8(2)
O1 Mo1 N11 N12 . . -169.42(11)
N16 Mo1 N11 N12 . . -1.65(11)
O15 Mo1 N11 N12 3_655 . -82.78(11)
C15 N11 N12 C16 . . -172.55(14)
Mo1 N11 N12 C16 . . 3.56(18)
C15 N11 N12 C13 . . .84(18)
Mo1 N11 N12 C13 . . 176.95(11)
C16 N12 C13 C14 . . 171.97(18)
N11 N12 C13 C14 . . .1(2)
N12 C13 C14 C15 . . -.98(19)
N12 C13 C14 C21 . . -179.16(16)
N12 N11 C15 O15 . . 178.35(15)
Mo1 N11 C15 O15 . . 3.5(3)
N12 N11 C15 C14 . . -1.44(18)
Mo1 N11 C15 C14 . . -176.29(12)
C13 C14 C15 O15 . . -178.24(17)
C21 C14 C15 O15 . . .0(3)
C13 C14 C15 N11 . . 1.53(19)
C21 C14 C15 N11 . . 179.73(16)
N11 C15 O15 Mo1 . 3_655 -35.8(2)
C14 C15 O15 Mo1 . 3_655 143.96(14)
C13 N12 C16 N16 . . -175.46(17)
N11 N12 C16 N16 . . -3.9(2)
C13 N12 C16 C17 . . 2.3(3)
N11 N12 C16 C17 . . 173.86(15)
N12 C16 N16 Mo1 . . 2.6(2)
C17 C16 N16 Mo1 . . -175.03(13)
O3 Mo1 N16 C16 . . -92.75(14)
O2 Mo1 N16 C16 . . 163.76(14)
O1 Mo1 N16 C16 . . 26.13(19)
N11 Mo1 N16 C16 . . -.50(13)
O15 Mo1 N16 C16 3_655 . 80.84(13)
C13 C14 C21 C22 . . -21.7(3)
C15 C14 C21 C22 . . 160.49(17)
C13 C14 C21 C26 . . 157.20(19)
C15 C14 C21 C26 . . -20.6(3)
C26 C21 C22 C23 . . -1.3(3)
C14 C21 C22 C23 . . 177.60(17)
C21 C22 C23 C24 . . .1(3)
C22 C23 C24 C25 . . 1.2(3)
C23 C24 C25 C26 . . -1.2(3)
C24 C25 C26 C21 . . -.1(3)
C22 C21 C26 C25 . . 1.4(3)
C14 C21 C26 C25 . . -177.57(17)
